data_7156500
loop_
_publ_author_name
'Fesenko, Anastasia A.'
'Grigoriev, Mikhail S.'
'Shutalev, Anatoly D.'

_publ_section_title
;
 A convenient stereoselective access to novel
 1,2,4-triazepan-3-ones/thiones via reduction or reductive alkylation of
 7-membered cyclic semicarbazones and thiosemicarbazones.
;
_journal_issue 43
_journal_name_full 'Organic &amp; biomolecular chemistry'
_journal_page_first 8072
_journal_page_last 8089
_journal_paper_doi 10.1039/c8ob01766b
_journal_volume 16
_journal_year 2018
_chemical_formula_sum 'C7 H15 N3 S'
_chemical_formula_weight 173.28
_space_group_crystal_system monoclinic
_space_group_IT_number 4
_space_group_name_Hall 'P 2yb'
_space_group_name_H-M_alt 'P 1 21 1'
_symmetry_space_group_name_Hall 'P 2yb'
_symmetry_space_group_name_H-M 'P 1 21 1'
_atom_sites_solution_hydrogens mixed
_audit_creation_method SHELXL-2014
_audit_update_record
;
2018-01-24 deposited with the CCDC.
2018-10-08 downloaded from the CCDC.
;
_cell_angle_alpha 90
_cell_angle_beta 102.245(9)
_cell_angle_gamma 90
_cell_formula_units_Z 4
_cell_length_a 6.6889(7)
_cell_length_b 20.404(2)
_cell_length_c 6.7943(7)
_cell_measurement_reflns_used 3208
_cell_measurement_temperature 100(2)
_cell_measurement_theta_max 28.06
_cell_measurement_theta_min 3.12
_cell_volume 906.19(16)
_computing_structure_refinement 'SHELXL-2014 (Sheldrick, 2014)'
_diffrn_ambient_temperature 100(2)
_diffrn_measured_fraction_theta_full 0.979
_diffrn_measured_fraction_theta_max 0.978
_diffrn_measurement_device_type 'Bruker KAPPA APEX II area-detector diffractometer'
_diffrn_radiation_type MoK\a
_diffrn_radiation_wavelength 0.71073
_diffrn_reflns_av_R_equivalents 0.0243
_diffrn_reflns_av_unetI/netI 0.0516
_diffrn_reflns_Laue_measured_fraction_full 0.979
_diffrn_reflns_Laue_measured_fraction_max 0.978
_diffrn_reflns_limit_h_max 8
_diffrn_reflns_limit_h_min -7
_diffrn_reflns_limit_k_max 26
_diffrn_reflns_limit_k_min -26
_diffrn_reflns_limit_l_max 8
_diffrn_reflns_limit_l_min -8
_diffrn_reflns_number 6245
_diffrn_reflns_point_group_measured_fraction_full 0.950
_diffrn_reflns_point_group_measured_fraction_max 0.947
_diffrn_reflns_theta_full 25.242
_diffrn_reflns_theta_max 27.495
_diffrn_reflns_theta_min 4.290
_exptl_absorpt_coefficient_mu 0.300
_exptl_absorpt_correction_type none
_exptl_crystal_colour colourless
_exptl_crystal_density_diffrn 1.270
_exptl_crystal_description fragment
_exptl_crystal_F_000 376
_exptl_crystal_size_max 0.400
_exptl_crystal_size_mid 0.400
_exptl_crystal_size_min 0.160
_refine_diff_density_max 1.387
_refine_diff_density_min -1.721
_refine_diff_density_rms 0.134
_refine_ls_abs_structure_details
;
 Flack x determined using 1376 quotients [(I+)-(I-)]/[(I+)+(I-)]
 (Parsons, Flack and Wagner, Acta Cryst. B69 (2013) 249-259).
;
_refine_ls_abs_structure_Flack 0.62(10)
_refine_ls_extinction_method none
_refine_ls_goodness_of_fit_ref 1.097
_refine_ls_hydrogen_treatment mixed
_refine_ls_matrix_type full
_refine_ls_number_parameters 223
_refine_ls_number_reflns 3940
_refine_ls_number_restraints 34
_refine_ls_restrained_S_all 1.101
_refine_ls_R_factor_all 0.0899
_refine_ls_R_factor_gt 0.0707
_refine_ls_shift/su_max 0.000
_refine_ls_shift/su_mean 0.000
_refine_ls_structure_factor_coef Fsqd
_refine_ls_weighting_details 'w=1/[\s^2^(Fo^2^)+(0.0003P)^2^+5.7898P] where P=(Fo^2^+2Fc^2^)/3'
_refine_ls_weighting_scheme calc
_refine_ls_wR_factor_gt 0.1534
_refine_ls_wR_factor_ref 0.1693
_reflns_Friedel_coverage 0.886
_reflns_Friedel_fraction_full 0.918
_reflns_Friedel_fraction_max 0.915
_reflns_number_gt 3277
_reflns_number_total 3940
_reflns_threshold_expression 'I > 2\s(I)'
_cod_data_source_file c8ob01766b2.cif
_cod_data_source_block No_13_LT
_cod_depositor_comments 'Adding full bibliography for 7156500--7156504.cif.'
_cod_database_code 7156500
_shelx_space_group_comment
;
The symmetry employed for this shelxl refinement is uniquely defined
by the following loop, which should always be used as a source of
symmetry information in preference to the above space-group names.
They are only intended as comments.
;
_shelx_estimated_absorpt_t_min 0.889
_shelx_estimated_absorpt_t_max 0.954
_shelxl_version_number 2014-3

loop_
_space_group_symop_operation_xyz
'x, y, z'
'-x, y+1/2, -z'

loop_
_atom_site_label
_atom_site_type_symbol
_atom_site_fract_x
_atom_site_fract_y
_atom_site_fract_z
_atom_site_U_iso_or_equiv
_atom_site_adp_type
_atom_site_occupancy
_atom_site_site_symmetry_order
_atom_site_calc_flag
_atom_site_refinement_flags_posn
_atom_site_refinement_flags_adp
S1A S 0.1544(3) 0.18658(13) 0.5456(3) 0.0135(4) Uani 1 1 d . .
N1A N 0.6459(12) 0.1145(5) 0.3847(11) 0.0155(15) Uani 1 1 d D U
H1A H 0.747(11) 0.143(4) 0.409(15) 0.019 Uiso 1 1 d D U
N2A N 0.5062(12) 0.1367(4) 0.5039(11) 0.0134(15) Uani 1 1 d D .
H2A H 0.581(15) 0.141(5) 0.627(9) 0.016 Uiso 1 1 d D U
N4A N 0.2297(12) 0.1099(4) 0.2536(11) 0.0132(15) Uani 1 1 d D .
H4A H 0.126(10) 0.131(4) 0.177(13) 0.016 Uiso 1 1 d D U
C3A C 0.3065(14) 0.1405(5) 0.4244(13) 0.0128(18) Uani 1 1 d . U
C5A C 0.3027(17) 0.0481(5) 0.1666(14) 0.016(2) Uani 1 1 d . .
C6A C 0.4629(16) 0.0124(5) 0.3339(14) 0.0178(19) Uani 1 1 d . .
H6AA H 0.4061 0.0096 0.4568 0.021 Uiso 1 1 calc R U
H6AB H 0.4796 -0.0329 0.2884 0.021 Uiso 1 1 calc R U
C7A C 0.6728(15) 0.0437(5) 0.3901(15) 0.0151(19) Uani 1 1 d . .
H7AA H 0.7500 0.0316 0.2845 0.018 Uiso 1 1 calc R U
C8A C 0.3871(17) 0.0635(5) -0.0203(14) 0.020(2) Uani 1 1 d . .
H8AA H 0.2900 0.0915 -0.1114 0.030 Uiso 1 1 calc R U
H8AB H 0.4071 0.0226 -0.0892 0.030 Uiso 1 1 calc R U
H8AC H 0.5182 0.0864 0.0200 0.030 Uiso 1 1 calc R U
C9A C 0.1139(17) 0.0056(6) 0.1155(15) 0.023(2) Uani 1 1 d . .
H9AA H 0.0034 0.0301 0.0286 0.035 Uiso 1 1 calc R U
H9AB H 0.0714 -0.0069 0.2398 0.035 Uiso 1 1 calc R U
H9AC H 0.1443 -0.0339 0.0451 0.035 Uiso 1 1 calc R U
C10A C 0.7898(17) 0.0165(6) 0.5913(17) 0.027(2) Uani 1 1 d . .
H10A H 0.9324 0.0313 0.6153 0.041 Uiso 1 1 calc R U
H10B H 0.7856 -0.0315 0.5875 0.041 Uiso 1 1 calc R U
H10C H 0.7266 0.0323 0.6999 0.041 Uiso 1 1 calc R U
S1B S 0.8243(3) 0.18609(14) 0.9262(3) 0.0149(4) Uani 1 1 d . .
N1B N 0.3381(12) 0.2581(4) 1.0932(11) 0.0146(15) Uani 1 1 d D U
H1B H 0.214(8) 0.246(4) 1.030(14) 0.018 Uiso 1 1 d D U
N2B N 0.4718(12) 0.2374(5) 0.9696(11) 0.0162(17) Uani 1 1 d D .
H2B H 0.432(16) 0.221(5) 0.848(9) 0.019 Uiso 1 1 d D U
N4B N 0.7503(11) 0.2626(5) 1.2232(11) 0.0163(17) Uani 1 1 d D .
H4B H 0.880(8) 0.257(5) 1.284(15) 0.020 Uiso 1 1 d D U
C3B C 0.6711(13) 0.2305(5) 1.0497(13) 0.0128(18) Uani 1 1 d . .
C5B C 0.6833(14) 0.3240(5) 1.3063(13) 0.0132(19) Uani 1 1 d . .
C6B C 0.5311(14) 0.3596(6) 1.1473(14) 0.018(2) Uani 1 1 d . .
H6BA H 0.5882 0.3627 1.0246 0.022 Uiso 1 1 calc R U
H6BB H 0.5168 0.4048 1.1952 0.022 Uiso 1 1 calc R U
C7B C 0.3149(16) 0.3289(6) 1.0879(16) 0.022(2) Uani 1 1 d . .
H7BA H 0.2421 0.3406 1.1973 0.027 Uiso 1 1 calc R U
C8B C 0.6013(16) 0.3097(5) 1.4946(14) 0.019(2) Uani 1 1 d . .
H8BA H 0.4942 0.2762 1.4641 0.029 Uiso 1 1 calc R U
H8BB H 0.5442 0.3499 1.5393 0.029 Uiso 1 1 calc R U
H8BC H 0.7128 0.2938 1.6016 0.029 Uiso 1 1 calc R U
C9B C 0.8741(14) 0.3680(5) 1.3685(16) 0.020(2) Uani 1 1 d . .
H9BA H 0.9235 0.3809 1.2482 0.030 Uiso 1 1 calc R U
H9BB H 0.9817 0.3437 1.4601 0.030 Uiso 1 1 calc R U
H9BC H 0.8383 0.4072 1.4366 0.030 Uiso 1 1 calc R U
C10B C 0.1894(16) 0.3567(7) 0.8959(19) 0.030(3) Uani 1 1 d . .
H10D H 0.0525 0.3370 0.8693 0.046 Uiso 1 1 calc R U
H10E H 0.2559 0.3468 0.7840 0.046 Uiso 1 1 calc R U
H10F H 0.1779 0.4043 0.9092 0.046 Uiso 1 1 calc R U

loop_
_atom_site_aniso_label
_atom_site_aniso_U_11
_atom_site_aniso_U_22
_atom_site_aniso_U_33
_atom_site_aniso_U_23
_atom_site_aniso_U_13
_atom_site_aniso_U_12
S1A 0.0077(8) 0.0244(11) 0.0083(8) -0.0030(11) 0.0014(7) 0.0013(11)
N1A 0.012(2) 0.021(2) 0.016(2) -0.0023(17) 0.0068(17) 0.0006(17)
N2A 0.009(3) 0.021(4) 0.011(3) -0.004(3) 0.003(3) -0.001(3)
N4A 0.010(3) 0.018(4) 0.012(3) -0.004(3) 0.004(3) 0.001(3)
C3A 0.012(2) 0.016(2) 0.011(2) 0.0008(18) 0.0034(18) -0.0014(18)
C5A 0.022(5) 0.014(5) 0.015(4) -0.002(3) 0.013(4) 0.003(4)
C6A 0.025(5) 0.012(4) 0.020(4) -0.003(3) 0.013(4) -0.007(4)
C7A 0.013(4) 0.016(5) 0.020(5) -0.006(4) 0.010(4) 0.004(3)
C8A 0.025(5) 0.029(6) 0.012(4) 0.002(3) 0.012(4) -0.003(4)
C9A 0.022(5) 0.031(6) 0.018(4) -0.008(4) 0.007(4) -0.006(4)
C10A 0.019(5) 0.034(6) 0.031(6) -0.004(4) 0.008(5) 0.008(4)
S1B 0.0077(8) 0.0255(11) 0.0113(8) -0.0024(11) 0.0015(7) 0.0023(11)
N1B 0.011(2) 0.020(2) 0.015(2) -0.0020(17) 0.0084(17) -0.0004(17)
N2B 0.006(3) 0.039(5) 0.004(3) -0.002(3) 0.001(3) 0.008(3)
N4B 0.005(3) 0.030(5) 0.011(3) 0.000(3) -0.004(3) 0.001(3)
C3B 0.006(4) 0.020(4) 0.012(4) 0.003(3) 0.003(3) 0.000(3)
C5B 0.006(4) 0.028(5) 0.008(4) -0.001(3) 0.005(3) -0.006(3)
C6B 0.010(4) 0.030(6) 0.017(4) 0.004(4) 0.009(3) 0.010(4)
C7B 0.009(4) 0.044(7) 0.017(5) 0.000(4) 0.009(4) 0.000(4)
C8B 0.016(4) 0.029(5) 0.013(4) -0.004(4) 0.003(4) 0.000(4)
C9B 0.010(4) 0.021(5) 0.030(5) 0.002(4) 0.009(4) 0.002(3)
C10B 0.011(4) 0.035(7) 0.044(7) 0.008(5) 0.003(5) 0.005(4)

loop_
_atom_type_symbol
_atom_type_description
_atom_type_scat_dispersion_real
_atom_type_scat_dispersion_imag
_atom_type_scat_source
C C 0.0033 0.0016 'International Tables Vol C Tables 4.2.6.8 and 6.1.1.4'
H H 0.0000 0.0000 'International Tables Vol C Tables 4.2.6.8 and 6.1.1.4'
N N 0.0061 0.0033 'International Tables Vol C Tables 4.2.6.8 and 6.1.1.4'
S S 0.1246 0.1234 'International Tables Vol C Tables 4.2.6.8 and 6.1.1.4'

loop_
_geom_angle_atom_site_label_1
_geom_angle_atom_site_label_2
_geom_angle_atom_site_label_3
_geom_angle
N2A N1A C7A 113.0(8)
N2A N1A H1A 105(7)
C7A N1A H1A 125(6)
C3A N2A N1A 120.4(7)
C3A N2A H2A 134(7)
N1A N2A H2A 105(7)
C3A N4A C5A 129.6(8)
C3A N4A H4A 113(7)
C5A N4A H4A 117(7)
N4A C3A N2A 119.9(9)
N4A C3A S1A 121.3(7)
N2A C3A S1A 118.8(7)
C9A C5A N4A 104.1(8)
C9A C5A C8A 111.5(8)
N4A C5A C8A 111.0(8)
C9A C5A C6A 108.1(8)
N4A C5A C6A 109.3(7)
C8A C5A C6A 112.5(9)
C7A C6A C5A 116.2(9)
C7A C6A H6AA 108.2
C5A C6A H6AA 108.2
C7A C6A H6AB 108.2
C5A C6A H6AB 108.2
H6AA C6A H6AB 107.4
N1A C7A C6A 108.0(8)
N1A C7A C10A 114.9(8)
C6A C7A C10A 110.1(9)
N1A C7A H7AA 107.9
C6A C7A H7AA 107.9
C10A C7A H7AA 107.9
C5A C8A H8AA 109.5
C5A C8A H8AB 109.5
H8AA C8A H8AB 109.5
C5A C8A H8AC 109.5
H8AA C8A H8AC 109.5
H8AB C8A H8AC 109.5
C5A C9A H9AA 109.5
C5A C9A H9AB 109.5
H9AA C9A H9AB 109.5
C5A C9A H9AC 109.5
H9AA C9A H9AC 109.5
H9AB C9A H9AC 109.5
C7A C10A H10A 109.5
C7A C10A H10B 109.5
H10A C10A H10B 109.5
C7A C10A H10C 109.5
H10A C10A H10C 109.5
H10B C10A H10C 109.5
N2B N1B C7B 111.1(8)
N2B N1B H1B 106(7)
C7B N1B H1B 100(6)
C3B N2B N1B 119.5(7)
C3B N2B H2B 115(7)
N1B N2B H2B 124(7)
C3B N4B C5B 130.2(8)
C3B N4B H4B 121(7)
C5B N4B H4B 106(7)
N2B C3B N4B 118.4(9)
N2B C3B S1B 120.3(7)
N4B C3B S1B 121.1(7)
N4B C5B C6B 110.4(7)
N4B C5B C8B 110.5(8)
C6B C5B C8B 112.7(8)
N4B C5B C9B 107.2(8)
C6B C5B C9B 108.1(8)
C8B C5B C9B 107.8(8)
C5B C6B C7B 116.4(9)
C5B C6B H6BA 108.2
C7B C6B H6BA 108.2
C5B C6B H6BB 108.2
C7B C6B H6BB 108.2
H6BA C6B H6BB 107.3
N1B C7B C10B 115.7(10)
N1B C7B C6B 107.9(9)
C10B C7B C6B 113.1(10)
N1B C7B H7BA 106.5
C10B C7B H7BA 106.5
C6B C7B H7BA 106.5
C5B C8B H8BA 109.5
C5B C8B H8BB 109.5
H8BA C8B H8BB 109.5
C5B C8B H8BC 109.5
H8BA C8B H8BC 109.5
H8BB C8B H8BC 109.5
C5B C9B H9BA 109.5
C5B C9B H9BB 109.5
H9BA C9B H9BB 109.5
C5B C9B H9BC 109.5
H9BA C9B H9BC 109.5
H9BB C9B H9BC 109.5
C7B C10B H10D 109.5
C7B C10B H10E 109.5
H10D C10B H10E 109.5
C7B C10B H10F 109.5
H10D C10B H10F 109.5
H10E C10B H10F 109.5

loop_
_geom_bond_atom_site_label_1
_geom_bond_atom_site_label_2
_geom_bond_distance
S1A C3A 1.718(10)
N1A N2A 1.434(11)
N1A C7A 1.455(13)
N1A H1A 0.88(4)
N2A C3A 1.333(12)
N2A H2A 0.88(4)
N4A C3A 1.322(11)
N4A C5A 1.518(12)
N4A H4A 0.89(4)
C5A C9A 1.510(15)
C5A C8A 1.528(13)
C5A C6A 1.566(14)
C6A C7A 1.515(14)
C6A H6AA 0.9900
C6A H6AB 0.9900
C7A C10A 1.528(15)
C7A H7AA 1.0000
C8A H8AA 0.9800
C8A H8AB 0.9800
C8A H8AC 0.9800
C9A H9AA 0.9800
C9A H9AB 0.9800
C9A H9AC 0.9800
C10A H10A 0.9800
C10A H10B 0.9800
C10A H10C 0.9800
S1B C3B 1.715(10)
N1B N2B 1.415(11)
N1B C7B 1.452(15)
N1B H1B 0.89(4)
N2B C3B 1.336(11)
N2B H2B 0.88(4)
N4B C3B 1.355(12)
N4B C5B 1.483(14)
N4B H4B 0.89(4)
C5B C6B 1.504(13)
C5B C8B 1.524(14)
C5B C9B 1.544(13)
C6B C7B 1.549(14)
C6B H6BA 0.9900
C6B H6BB 0.9900
C7B C10B 1.504(15)
C7B H7BA 1.0000
C8B H8BA 0.9800
C8B H8BB 0.9800
C8B H8BC 0.9800
C9B H9BA 0.9800
C9B H9BB 0.9800
C9B H9BC 0.9800
C10B H10D 0.9800
C10B H10E 0.9800
C10B H10F 0.9800

loop_
_geom_hbond_atom_site_label_D
_geom_hbond_atom_site_label_H
_geom_hbond_atom_site_label_A
_geom_hbond_distance_DH
_geom_hbond_distance_HA
_geom_hbond_distance_DA
_geom_hbond_angle_DHA
_geom_hbond_site_symmetry_A
N1A H1A S1A 0.88(4) 2.83(5) 3.653(9) 156(8) 1_655
N2A H2A S1B 0.88(4) 2.50(5) 3.344(8) 161(10) .
N4A H4A S1B 0.89(4) 2.60(4) 3.487(8) 175(9) 1_454
N1B H1B S1B 0.89(4) 2.83(5) 3.688(8) 164(8) 1_455
N2B H2B S1A 0.88(4) 2.56(6) 3.360(8) 152(9) .
N4B H4B S1A 0.89(4) 2.68(6) 3.463(8) 148(8) 1_656

loop_
_geom_torsion_atom_site_label_1
_geom_torsion_atom_site_label_2
_geom_torsion_atom_site_label_3
_geom_torsion_atom_site_label_4
_geom_torsion
C7A N1A N2A C3A -88.4(10)
C5A N4A C3A N2A 28.8(15)
C5A N4A C3A S1A -152.2(8)
N1A N2A C3A N4A 16.0(14)
N1A N2A C3A S1A -163.0(7)
C3A N4A C5A C9A 128.7(10)
C3A N4A C5A C8A -111.2(11)
C3A N4A C5A C6A 13.4(13)
C9A C5A C6A C7A 173.5(8)
N4A C5A C6A C7A -73.7(11)
C8A C5A C6A C7A 50.0(12)
N2A N1A C7A C6A 53.1(10)
N2A N1A C7A C10A -70.2(11)
C5A C6A C7A N1A 37.4(12)
C5A C6A C7A C10A 163.5(8)
C7B N1B N2B C3B 92.2(11)
N1B N2B C3B N4B -21.1(14)
N1B N2B C3B S1B 162.9(7)
C5B N4B C3B N2B -27.1(15)
C5B N4B C3B S1B 148.9(8)
C3B N4B C5B C6B -13.2(14)
C3B N4B C5B C8B 112.1(11)
C3B N4B C5B C9B -130.7(10)
N4B C5B C6B C7B 72.3(11)
C8B C5B C6B C7B -51.7(12)
C9B C5B C6B C7B -170.7(8)
N2B N1B C7B C10B 72.6(11)
N2B N1B C7B C6B -55.1(10)
C5B C6B C7B N1B -36.4(12)
C5B C6B C7B C10B -165.6(10)
